data_2005928
loop_
_publ_author_name
'Britten, J. F.'
'Kassam, K.'
'Warkentin, J.'

_publ_contact_author
;
      James F. Britten
      Department of Chemistry
      McMaster University
      1280 Main Street West
      Hamilton, Ont. L8S4M1
      Canada
;
_publ_section_title
;
 A Novel Tricyclic Cyclobutanone Ketal
;
_journal_issue 2
_journal_name_full 'Acta Crystallographica Section C'
_journal_page_first 243
_journal_page_last 245
_journal_paper_doi 10.1107/S0108270196013224
_journal_volume 53
_journal_year 1997
_chemical_formula_moiety 'C15 H22 O5'
_chemical_formula_sum 'C15 H22 O5'
_chemical_formula_weight 282.33
_chemical_name_systematic
;
    (+-)Methyl (1\a,1a\a,3a\a,6a\a,6b\a)-1a-ethenyl-octahydro-
6a-methoxy-2,2- dimethyl-3,6-dioxacyclobut[cd]indene-1-carboxylate
;
_space_group_IT_number 14
_symmetry_cell_setting monoclinic
_symmetry_space_group_name_Hall '-P 2ybc'
_symmetry_space_group_name_H-M 'P 1 21/c 1'
_audit_creation_method SHELXL
_cell_angle_alpha 90.00
_cell_angle_beta 98.44(4)
_cell_angle_gamma 90.00
_cell_formula_units_Z 4
_cell_length_a 14.438(5)
_cell_length_b 8.697(5)
_cell_length_c 11.964(7)
_cell_measurement_reflns_used 20
_cell_measurement_temperature 296(2)
_cell_measurement_theta_max 17.75
_cell_measurement_theta_min 9.90
_cell_volume 1486.0(13)
_computing_cell_refinement 'MSC/AFC Diffractometer Control (MSC,1988)'
_computing_data_collection 'MSC/AFC Diffractometer Control (MSC,1988)'
_computing_data_reduction 'teXsan: PROCESS (MSC,1992)'
_computing_molecular_graphics 'SHELXTL: XP (Sheldrick,1995)'
_computing_publication_material 'SHELXTL: XL (Sheldrick,1995)'
_computing_structure_refinement 'SHELXTL: XL (Sheldrick,1995)'
_computing_structure_solution 'SAPI91 (Fan,1991)'
_diffrn_ambient_temperature 23.0
_diffrn_measurement_device AFC6R
_diffrn_measurement_method '2\q-\w scans '
_diffrn_radiation_monochromator graphite
_diffrn_radiation_source 'Rigaku rotating anode'
_diffrn_radiation_type CuK\a
_diffrn_radiation_wavelength 1.5418
_diffrn_reflns_av_R_equivalents 0.0521
_diffrn_reflns_av_sigmaI/netI 0.1374
_diffrn_reflns_limit_h_max 16
_diffrn_reflns_limit_h_min -16
_diffrn_reflns_limit_k_max 9
_diffrn_reflns_limit_k_min 0
_diffrn_reflns_limit_l_max 13
_diffrn_reflns_limit_l_min 0
_diffrn_reflns_number 2578
_diffrn_reflns_reduction_process 'TEXSAN PROCESS (MSC,1992)'
_diffrn_reflns_theta_max 54.99
_diffrn_reflns_theta_min 3.09
_diffrn_standards_decay_% -0.54
_diffrn_standards_interval_count 150
_diffrn_standards_number 3
_exptl_absorpt_coefficient_mu 0.776
_exptl_absorpt_correction_type none
_exptl_crystal_colour colourless
_exptl_crystal_density_diffrn 1.262
_exptl_crystal_density_method none
_exptl_crystal_description 'fragment from a multiple crystal'
_exptl_crystal_F_000 608
_exptl_crystal_size_max 0.26
_exptl_crystal_size_mid 0.11
_exptl_crystal_size_min 0.06
_refine_diff_density_max 0.174
_refine_diff_density_min -0.214
_refine_ls_extinction_coef 0.0016(3)
_refine_ls_extinction_method SHELXL
_refine_ls_goodness_of_fit_all 1.010
_refine_ls_goodness_of_fit_obs 1.189
_refine_ls_hydrogen_treatment refall
_refine_ls_matrix_type full
_refine_ls_number_parameters 268
_refine_ls_number_reflns 1806
_refine_ls_number_restraints 0
_refine_ls_restrained_S_all 1.109
_refine_ls_restrained_S_obs 1.189
_refine_ls_R_factor_all 0.1895
_refine_ls_R_factor_obs 0.0456
_refine_ls_shift/esd_max 0.015
_refine_ls_shift/esd_mean 0.002
_refine_ls_structure_factor_coef Fsqd
_refine_ls_weighting_details 'w = 1/[\s^2^(Fo^2^)+(0.0490P)^2^+0.4258P] where P=(Fo^2^+2Fc^2^)/3'
_refine_ls_weighting_scheme calc
_refine_ls_wR_factor_all 0.1644
_refine_ls_wR_factor_obs 0.1077
_reflns_number_observed 857
_reflns_number_total 1865
_reflns_observed_criterion >2sigma(I)
_cod_data_source_file cr1168.cif
_cod_data_source_block C15H22O5
_cod_depositor_comments
;
The following automatic conversions were performed:

'_geom_bond_publ_flag' value 'Y' changed to 'y' according to
/home/saulius/struct/CIF-dictionaries/cif_core.dic dictionary named
'cif_core.dic' version 2.4.1 from 2010-06-29 (22
times).

'_geom_angle_publ_flag' value 'Y' changed to 'y' according
to /home/saulius/struct/CIF-dictionaries/cif_core.dic dictionary
named 'cif_core.dic' version 2.4.1 from 2010-06-29 (37 times).

Automatic conversion script
Id: cif_fix_values 1715 2011-07-08 13:25:40Z adriana 

The following automatic conversions were performed:

'_refine_ls_weighting_scheme' value 'calc w =
1/[\s^2^(Fo^2^)+(0.0490P)^2^+0.4258P] where P=(Fo^2^+2Fc^2^)/3' was
changed to 'calc'. New tag '_refine_ls_weighting_details' was
created. The value of the new tag was set to 'w =
1/[\s^2^(Fo^2^)+(0.0490P)^2^+0.4258P] where P=(Fo^2^+2Fc^2^)/3'.

Automatic conversion script
Id: cif_fix_values 3143 2015-03-26 13:38:13Z robertas 
;
_cod_original_sg_symbol_H-M 'P 21/c'
_cod_database_code 2005928

loop_
_symmetry_equiv_pos_as_xyz
'x, y, z'
'-x, y+1/2, -z+1/2'
'-x, -y, -z'
'x, -y-1/2, z-1/2'

loop_
_atom_site_aniso_label
_atom_site_aniso_U_11
_atom_site_aniso_U_12
_atom_site_aniso_U_13
_atom_site_aniso_U_22
_atom_site_aniso_U_23
_atom_site_aniso_U_33
O3 0.043(2) -0.001(2) 0.011(2) 0.045(2) 0.002(2) 0.070(3)
O6 0.047(2) 0.014(2) 0.001(2) 0.057(2) -0.002(2) 0.073(3)
O7 0.139(4) -0.012(3) -0.021(3) 0.053(3) -0.002(3) 0.090(3)
O8 0.066(2) -0.008(2) -0.009(2) 0.070(3) -0.009(2) 0.061(3)
O9 0.045(2) -0.009(2) 0.015(2) 0.073(2) -0.003(2) 0.068(3)
C1a 0.036(3) 0.007(3) -0.001(2) 0.047(3) -0.001(3) 0.043(3)
C1 0.039(3) -0.003(2) 0.000(3) 0.040(3) 0.000(3) 0.044(3)
C2 0.039(3) 0.000(2) 0.009(3) 0.046(3) 0.006(3) 0.057(3)
C3a 0.044(3) 0.000(3) 0.001(3) 0.046(3) -0.004(3) 0.063(4)
C4 0.059(4) -0.006(3) 0.011(4) 0.047(4) -0.006(4) 0.090(5)
C5 0.066(4) 0.005(4) -0.001(4) 0.040(3) 0.006(4) 0.089(5)
C6a 0.039(3) 0.002(3) 0.010(3) 0.049(3) -0.008(3) 0.056(4)
C6b 0.040(3) -0.003(3) 0.006(3) 0.054(3) 0.002(3) 0.037(3)
C7 0.046(3) 0.001(3) 0.004(3) 0.063(4) -0.007(3) 0.046(4)
C8 0.074(5) -0.033(5) -0.014(4) 0.110(6) -0.019(5) 0.080(6)
C9 0.053(3) 0.006(3) 0.004(3) 0.046(4) 0.004(3) 0.051(4)
C10 0.084(5) 0.006(4) 0.014(4) 0.070(5) 0.021(4) 0.066(5)
C11 0.055(4) 0.004(4) 0.023(4) 0.066(5) 0.002(4) 0.073(5)
C12 0.044(3) 0.001(4) -0.007(3) 0.069(5) -0.006(4) 0.066(4)
C13 0.061(4) 0.002(5) 0.021(5) 0.131(8) -0.008(5) 0.068(5)

loop_
_atom_site_label
_atom_site_occupancy
_atom_site_fract_x
_atom_site_fract_y
_atom_site_fract_z
_atom_site_U_iso_or_equiv
_atom_site_thermal_displace_type
_atom_site_calc_flag
_atom_site_type_symbol
O3 1 0.3844(2) 0.7692(3) 0.2272(3) 0.0522(10) Uani d O
O6 1 0.1341(2) 0.7834(4) 0.1907(3) 0.0593(11) Uani d O
O7 1 0.1936(4) 0.2870(5) 0.1289(4) 0.098(2) Uani d O
O8 1 0.1343(3) 0.4659(4) 0.0087(3) 0.0677(12) Uani d O
O9 1 0.1104(2) 0.5555(4) 0.2710(3) 0.0616(11) Uani d O
C1a 1 0.3156(3) 0.5368(6) 0.2667(4) 0.0425(13) Uani d C
C1 1 0.2368(3) 0.5545(6) 0.1625(4) 0.0417(13) Uani d C
H1 1 0.2615(33) 0.6262(57) 0.0985(41) 0.076(17) Uiso d H
C2 1 0.4096(3) 0.6087(6) 0.2445(4) 0.0471(14) Uani d C
C3a 1 0.3259(4) 0.8109(6) 0.3103(5) 0.0517(15) Uani d C
H3a 1 0.3710(32) 0.8284(54) 0.3885(43) 0.068(16) Uiso d H
C4 1 0.2663(4) 0.9461(7) 0.2678(6) 0.065(2) Uani d C
H4A 1 0.2998(34) 1.0289(62) 0.2512(40) 0.063(18) Uiso d H
H4B 1 0.2333(40) 0.9677(69) 0.3318(52) 0.101(24) Uiso d H
C5 1 0.1968(5) 0.9044(7) 0.1660(6) 0.066(2) Uani d C
H5A 1 0.1595(29) 0.9854(51) 0.1429(35) 0.040(15) Uiso d H
H5B 1 0.2310(40) 0.8623(65) 0.0940(52) 0.103(23) Uiso d H
C6a 1 0.1793(3) 0.6493(6) 0.2375(4) 0.0477(14) Uani d C
C6b 1 0.2678(3) 0.6679(6) 0.3254(4) 0.0438(13) Uani d C
H6b 1 0.2575(30) 0.6536(53) 0.4029(39) 0.051(15) Uiso d H
C7 1 0.1882(4) 0.4176(7) 0.1020(5) 0.0519(14) Uani d C
C8 1 0.0782(5) 0.3491(10) -0.0595(7) 0.091(3) Uani d C
H8A 1 0.0484(74) 0.4107(123) -0.1147(87) 0.218(29) Uiso d H
H8B 1 0.0321(69) 0.3185(128) -0.0278(91) 0.218(29) Uiso d H
H8C 1 0.1237(70) 0.3014(120) -0.0911(89) 0.218(29) Uiso d H
C9 1 0.3273(4) 0.3811(6) 0.3218(5) 0.0504(15) Uani d C
H9 1 0.3517(31) 0.3123(52) 0.2784(38) 0.043(15) Uiso d H
C10 1 0.3155(5) 0.3451(9) 0.4233(6) 0.073(2) Uani d C
H10A 1 0.2923(42) 0.4236(71) 0.4719(51) 0.105(25) Uiso d H
H10B 1 0.3273(41) 0.2355(74) 0.4453(51) 0.096(21) Uiso d H
C11 1 0.4447(5) 0.5553(9) 0.1379(6) 0.063(2) Uani d C
H11A 1 0.3957(37) 0.5718(59) 0.0783(46) 0.069(20) Uiso d H
H11B 1 0.4646(40) 0.4393(76) 0.1378(48) 0.098(22) Uiso d H
H11C 1 0.4968(38) 0.6167(59) 0.1260(43) 0.073(19) Uiso d H
C12 1 0.4860(4) 0.5919(8) 0.3464(6) 0.061(2) Uani d C
H12A 1 0.5123(44) 0.4845(79) 0.3511(50) 0.107(24) Uiso d H
H12B 1 0.4647(32) 0.6222(56) 0.4199(45) 0.063(17) Uiso d H
H12C 1 0.5393(41) 0.6608(67) 0.3375(47) 0.084(20) Uiso d H
C13 1 0.0612(6) 0.6233(14) 0.3570(7) 0.086(3) Uani d C
H13A 1 0.0185(54) 0.6909(90) 0.3190(64) 0.133(35) Uiso d H
H13B 1 0.0328(67) 0.5337(119) 0.3758(78) 0.192(52) Uiso d H
H13C 1 0.1075(70) 0.6500(114) 0.4185(89) 0.203(48) Uiso d H

loop_
_atom_type_symbol
_atom_type_description
_atom_type_scat_dispersion_real
_atom_type_scat_dispersion_imag
_atom_type_scat_source
C C 0.0181 0.0091 'International Tables Vol C Tables 4.2.6.8 and 6.1.1.4'
H H 0.0000 0.0000 'International Tables Vol C Tables 4.2.6.8 and 6.1.1.4'
O O 0.0492 0.0322 'International Tables Vol C Tables 4.2.6.8 and 6.1.1.4'

loop_
_geom_angle_atom_site_label_1
_geom_angle_atom_site_label_2
_geom_angle_atom_site_label_3
_geom_angle
_geom_angle_publ_flag
C3a O3 C2 107.7(4) y
C6a O6 C5 114.5(4) y
C7 O8 C8 117.0(5) y
C6a O9 C13 114.2(6) y
C9 C1a C6b 119.5(4) y
C9 C1a C2 113.1(4) y
C6b C1a C2 103.9(4) y
C9 C1a C1 117.3(4) y
C6b C1a C1 88.2(3) y
C2 C1a C1 112.0(4) y
C7 C1 C6a 116.6(4) y
C7 C1 C1a 122.4(4) y
C6a C1 C1a 88.9(3) y
O3 C2 C11 106.5(5) y
O3 C2 C12 110.1(5) y
C11 C2 C12 110.6(5) y
O3 C2 C1a 101.8(3) y
C11 C2 C1a 115.5(5) y
C12 C2 C1a 111.8(5) y
O3 C3a C4 109.1(5) y
O3 C3a C6b 105.3(4) y
C4 C3a C6b 112.4(5) y
C3a C4 C5 111.5(5) y
O6 C5 C4 111.9(6) y
O9 C6a O6 106.9(4) y
O9 C6a C6b 115.0(4) y
O6 C6a C6b 118.3(4) y
O9 C6a C1 108.8(4) y
O6 C6a C1 117.8(4) y
C6b C6a C1 89.4(4) y
C3a C6b C6a 114.9(4) y
C3a C6b C1a 104.9(4) y
C6a C6b C1a 89.7(4) y
O7 C7 O8 122.7(5) y
O7 C7 C1 128.3(5) y
O8 C7 C1 109.0(5) y
C10 C9 C1a 127.6(6) y

loop_
_geom_bond_atom_site_label_1
_geom_bond_atom_site_label_2
_geom_bond_site_symmetry_2
_geom_bond_distance
_geom_bond_publ_flag
O3 C3a . 1.442(6) y
O3 C2 . 1.450(5) y
O6 C6a . 1.412(5) y
O6 C5 . 1.447(6) y
O7 C7 . 1.180(6) y
O8 C7 . 1.332(6) y
O8 C8 . 1.469(8) y
O9 C6a . 1.389(5) y
O9 C13 . 1.459(8) y
C1a C9 . 1.504(7) y
C1a C6b . 1.552(7) y
C1a C2 . 1.552(6) y
C1a C1 . 1.568(6) y
C1 C7 . 1.511(7) y
C1 C6a . 1.546(6) y
C2 C11 . 1.512(8) y
C2 C12 . 1.527(7) y
C3a C4 . 1.501(8) y
C3a C6b . 1.526(7) y
C4 C5 . 1.505(9) y
C6a C6b . 1.540(7) y
C9 C10 . 1.290(7) y
